data_7225555
loop_
_publ_author_name
'Obondi, Christopher O.'
'Lim, Gary N.'
'Karr, Paul A.'
'Nesterov, Vladimir N.'
'D'Souza, Francis'

_publ_section_title
;
 Photoinduced charge separation in wide-band capturing, multi-modular
 bis(donor styryl)BODIPY-fullerene systems.
;
_journal_issue 27
_journal_name_full 'Physical chemistry chemical physics : PCCP'
_journal_page_first 18187
_journal_page_last 18200
_journal_paper_doi 10.1039/c6cp03479a
_journal_volume 18
_journal_year 2016
_chemical_formula_moiety 'C33 H27 B F2 N2'
_chemical_formula_sum 'C33 H27 B F2 N2'
_chemical_formula_weight 500.38
_chemical_name_systematic
; 
 ? 
;
_space_group_IT_number 2
_symmetry_cell_setting triclinic
_symmetry_space_group_name_Hall '-P 1'
_symmetry_space_group_name_H-M 'P -1'
_atom_sites_solution_hydrogens geom
_atom_sites_solution_primary direct
_atom_sites_solution_secondary difmap
_audit_creation_method SHELXL-97
_audit_update_record
;
2016-05-17 deposited with the CCDC.
2016-06-15 downloaded from the CCDC.
;
_cell_angle_alpha 100.217(2)
_cell_angle_beta 98.258(2)
_cell_angle_gamma 96.502(2)
_cell_formula_units_Z 2
_cell_length_a 8.2790(4)
_cell_length_b 8.3562(4)
_cell_length_c 19.2301(9)
_cell_measurement_reflns_used 9358
_cell_measurement_temperature 220(2)
_cell_measurement_theta_max 30.45
_cell_measurement_theta_min 2.50
_cell_volume 1282.48(11)
_computing_cell_refinement 'Bruker SAINT'
_computing_data_collection 'Bruker APEX2'
_computing_data_reduction 'Bruker SAINT'
_computing_molecular_graphics 'Bruker SHELXTL'
_computing_publication_material 'Bruker SHELXTL'
_computing_structure_refinement 'SHELXL-97 (Sheldrick, 2008)'
_computing_structure_solution 'SHELXS-97 (Sheldrick, 2008)'
_diffrn_ambient_temperature 220(2)
_diffrn_measured_fraction_theta_full 0.960
_diffrn_measured_fraction_theta_max 0.960
_diffrn_measurement_device_type 'Bruker APEX-II CCD'
_diffrn_measurement_method '\f and \w scans'
_diffrn_radiation_monochromator graphite
_diffrn_radiation_source 'fine-focus sealed tube'
_diffrn_radiation_type MoK\a
_diffrn_radiation_wavelength 0.71073
_diffrn_reflns_av_R_equivalents 0.0359
_diffrn_reflns_av_sigmaI/netI 0.0214
_diffrn_reflns_limit_h_max 10
_diffrn_reflns_limit_h_min -10
_diffrn_reflns_limit_k_max 10
_diffrn_reflns_limit_k_min -10
_diffrn_reflns_limit_l_max 24
_diffrn_reflns_limit_l_min -24
_diffrn_reflns_number 37665
_diffrn_reflns_theta_full 27.10
_diffrn_reflns_theta_max 27.10
_diffrn_reflns_theta_min 1.09
_exptl_absorpt_coefficient_mu 0.085
_exptl_absorpt_correction_T_max 0.9949
_exptl_absorpt_correction_T_min 0.9789
_exptl_absorpt_correction_type multi-scan
_exptl_absorpt_process_details SADABS
_exptl_crystal_colour black
_exptl_crystal_density_diffrn 1.296
_exptl_crystal_density_method 'not measured'
_exptl_crystal_description plate
_exptl_crystal_F_000 524
_exptl_crystal_size_max 0.25
_exptl_crystal_size_mid 0.24
_exptl_crystal_size_min 0.06
_refine_diff_density_max 0.327
_refine_diff_density_min -0.325
_refine_diff_density_rms 0.070
_refine_ls_extinction_method none
_refine_ls_goodness_of_fit_ref 1.003
_refine_ls_hydrogen_treatment constr
_refine_ls_matrix_type full
_refine_ls_number_parameters 345
_refine_ls_number_reflns 5440
_refine_ls_number_restraints 0
_refine_ls_restrained_S_all 1.003
_refine_ls_R_factor_all 0.0979
_refine_ls_R_factor_gt 0.0769
_refine_ls_shift/su_max 0.000
_refine_ls_shift/su_mean 0.000
_refine_ls_structure_factor_coef Fsqd
_refine_ls_weighting_details 'calc w=1/[\s^2^(Fo^2^)+(0.0780P)^2^+2.2000P] where P=(Fo^2^+2Fc^2^)/3'
_refine_ls_weighting_scheme calc
_refine_ls_wR_factor_gt 0.2091
_refine_ls_wR_factor_ref 0.2254
_reflns_number_gt 4089
_reflns_number_total 5440
_reflns_threshold_expression >2sigma(I)
_cod_data_source_file c6cp03479a2.cif
_cod_data_source_block p-1
_cod_depositor_comments
;
The following automatic conversions were performed:

'_symmetry_cell_setting' value 'Triclinic' changed to 'triclinic'
according to
/usr/data/users/saulius/crontab/automatic-downloads/rss-feeds/RSC/lib/dictionaries/cif_core.dic
dictionary named 'cif_core.dic' version 2.4.2 from 2011-04-26.

Automatic conversion script
Id: cif_fix_values 4268 2015-11-12 08:31:59Z antanas 

 Adding full bibliography for 7225555.cif.
;
_cod_original_sg_symbol_Hall '-p 1'
_cod_original_sg_symbol_H-M 'P - 1'
_cod_database_code 7225555

loop_
_symmetry_equiv_pos_as_xyz
'x, y, z'
'-x, -y, -z'

loop_
_atom_site_label
_atom_site_type_symbol
_atom_site_fract_x
_atom_site_fract_y
_atom_site_fract_z
_atom_site_U_iso_or_equiv
_atom_site_adp_type
_atom_site_occupancy
_atom_site_symmetry_multiplicity
_atom_site_calc_flag
_atom_site_refinement_flags
F1 F 0.1507(3) 0.1576(2) 0.21148(11) 0.0578(5) Uani 1 1 d .
N1 N 0.0840(3) 0.3650(3) 0.30322(13) 0.0425(6) Uani 1 1 d .
C1 C 0.0846(4) 0.3016(4) 0.36372(17) 0.0448(7) Uani 1 1 d .
B1 B 0.1900(4) 0.3235(4) 0.2450(2) 0.0444(7) Uani 1 1 d .
N2 N 0.1520(3) 0.4323(3) 0.18960(13) 0.0413(5) Uani 1 1 d .
F2 F 0.3563(2) 0.3531(3) 0.27476(11) 0.0581(5) Uani 1 1 d .
C2 C -0.0215(4) 0.3768(4) 0.40529(17) 0.0486(7) Uani 1 1 d .
H2A H -0.0408 0.3561 0.4501 0.058 Uiso 1 1 calc R
C3 C -0.0923(4) 0.4856(4) 0.36959(17) 0.0470(7) Uani 1 1 d .
C4 C -0.0265(4) 0.4795(3) 0.30508(16) 0.0429(6) Uani 1 1 d .
C5 C -0.0518(3) 0.5643(3) 0.24886(16) 0.0417(6) Uani 1 1 d .
C6 C 0.0341(3) 0.5395(3) 0.19130(16) 0.0410(6) Uani 1 1 d .
C7 C 0.0259(4) 0.6048(4) 0.12747(18) 0.0470(7) Uani 1 1 d .
C8 C 0.1383(4) 0.5375(4) 0.08935(17) 0.0456(7) Uani 1 1 d .
H8A H 0.1591 0.5578 0.0447 0.055 Uiso 1 1 calc R
C9 C 0.2170(4) 0.4328(3) 0.12877(16) 0.0432(6) Uani 1 1 d .
C10 C 0.1781(4) 0.1707(4) 0.37692(17) 0.0470(7) Uani 1 1 d .
H10A H 0.2474 0.1352 0.3444 0.056 Uiso 1 1 calc R
C11 C 0.1704(4) 0.0980(4) 0.43313(18) 0.0498(7) Uani 1 1 d .
H11A H 0.1072 0.1412 0.4669 0.060 Uiso 1 1 calc R
C12 C 0.2508(4) -0.0416(4) 0.44683(19) 0.0512(7) Uani 1 1 d .
C13 C 0.2821(5) -0.0681(5) 0.5170(2) 0.0647(10) Uani 1 1 d .
H13A H 0.2491 0.0028 0.5543 0.078 Uiso 1 1 calc R
C14 C 0.3613(6) -0.1981(7) 0.5316(3) 0.0914(16) Uani 1 1 d .
H14A H 0.3866 -0.2133 0.5790 0.110 Uiso 1 1 calc R
C15 C 0.4031(6) -0.3059(6) 0.4758(4) 0.0967(19) Uani 1 1 d .
H15A H 0.4546 -0.3959 0.4856 0.116 Uiso 1 1 calc R
C16 C 0.3707(5) -0.2838(5) 0.4064(3) 0.0822(14) Uani 1 1 d .
H16A H 0.3997 -0.3583 0.3691 0.099 Uiso 1 1 calc R
C17 C 0.2959(5) -0.1524(4) 0.3916(2) 0.0643(10) Uani 1 1 d .
H17A H 0.2746 -0.1366 0.3441 0.077 Uiso 1 1 calc R
C18 C 0.3494(4) 0.3414(3) 0.11190(17) 0.0448(7) Uani 1 1 d .
H18A H 0.3914 0.2784 0.1444 0.054 Uiso 1 1 calc R
C19 C 0.4149(4) 0.3420(4) 0.05247(17) 0.0459(7) Uani 1 1 d .
H19A H 0.3705 0.4050 0.0205 0.055 Uiso 1 1 calc R
C20 C 0.5497(4) 0.2534(4) 0.03256(18) 0.0460(7) Uani 1 1 d .
C21 C 0.5548(4) 0.1969(4) -0.03907(19) 0.0532(8) Uani 1 1 d .
H21A H 0.4757 0.2224 -0.0741 0.064 Uiso 1 1 calc R
C22 C 0.6728(4) 0.1043(4) -0.0602(2) 0.0594(9) Uani 1 1 d .
H22A H 0.6723 0.0646 -0.1092 0.071 Uiso 1 1 calc R
C23 C 0.7913(4) 0.0702(4) -0.0095(2) 0.0654(10) Uani 1 1 d .
H23A H 0.8710 0.0056 -0.0239 0.078 Uiso 1 1 calc R
C24 C 0.7946(4) 0.1296(5) 0.0622(2) 0.0663(10) Uani 1 1 d .
H24A H 0.8786 0.1093 0.0966 0.080 Uiso 1 1 calc R
C25 C 0.6729(4) 0.2200(4) 0.0837(2) 0.0583(8) Uani 1 1 d .
H25A H 0.6734 0.2588 0.1327 0.070 Uiso 1 1 calc R
C26 C -0.1732(4) 0.6845(3) 0.25023(16) 0.0422(6) Uani 1 1 d .
C27 C -0.3423(4) 0.6310(4) 0.23391(17) 0.0477(7) Uani 1 1 d .
H27A H -0.3815 0.5179 0.2228 0.057 Uiso 1 1 calc R
C28 C -0.4526(4) 0.7428(4) 0.23394(19) 0.0545(8) Uani 1 1 d .
H28A H -0.5663 0.7052 0.2218 0.065 Uiso 1 1 calc R
C29 C -0.3979(4) 0.9093(4) 0.2515(2) 0.0576(9) Uani 1 1 d .
H29A H -0.4738 0.9850 0.2521 0.069 Uiso 1 1 calc R
C30 C -0.2301(4) 0.9638(4) 0.2682(2) 0.0606(9) Uani 1 1 d .
H30A H -0.1917 1.0771 0.2800 0.073 Uiso 1 1 calc R
C31 C -0.1189(4) 0.8522(4) 0.2675(2) 0.0540(8) Uani 1 1 d .
H31A H -0.0052 0.8904 0.2790 0.065 Uiso 1 1 calc R
C32 C -0.2161(5) 0.5890(5) 0.3967(2) 0.0644(10) Uani 1 1 d .
H32A H -0.2236 0.5792 0.4457 0.097 Uiso 1 1 calc R
H32B H -0.3231 0.5516 0.3668 0.097 Uiso 1 1 calc R
H32C H -0.1815 0.7030 0.3951 0.097 Uiso 1 1 calc R
C33 C -0.0819(5) 0.7243(5) 0.1031(2) 0.0594(9) Uani 1 1 d .
H33A H -0.0751 0.7288 0.0535 0.089 Uiso 1 1 calc R
H33B H -0.0448 0.8325 0.1327 0.089 Uiso 1 1 calc R
H33C H -0.1951 0.6888 0.1072 0.089 Uiso 1 1 calc R

loop_
_atom_site_aniso_label
_atom_site_aniso_U_11
_atom_site_aniso_U_22
_atom_site_aniso_U_33
_atom_site_aniso_U_23
_atom_site_aniso_U_13
_atom_site_aniso_U_12
F1 0.0748(13) 0.0365(9) 0.0645(12) 0.0059(8) 0.0212(10) 0.0125(9)
N1 0.0403(13) 0.0376(12) 0.0483(13) 0.0052(10) 0.0076(10) 0.0048(10)
C1 0.0406(15) 0.0401(15) 0.0500(16) 0.0032(12) 0.0043(12) 0.0038(12)
B1 0.0397(17) 0.0384(16) 0.0557(19) 0.0068(14) 0.0102(14) 0.0089(13)
N2 0.0378(12) 0.0347(12) 0.0516(14) 0.0055(10) 0.0109(10) 0.0055(9)
F2 0.0398(10) 0.0721(13) 0.0664(12) 0.0200(10) 0.0083(8) 0.0157(9)
C2 0.0499(17) 0.0510(17) 0.0470(16) 0.0089(13) 0.0102(13) 0.0144(14)
C3 0.0440(16) 0.0440(16) 0.0510(17) 0.0028(13) 0.0080(13) 0.0086(12)
C4 0.0403(15) 0.0363(14) 0.0503(16) 0.0003(12) 0.0099(12) 0.0081(11)
C5 0.0344(14) 0.0349(13) 0.0506(16) -0.0017(11) 0.0051(12) 0.0012(11)
C6 0.0356(14) 0.0356(13) 0.0509(16) 0.0048(11) 0.0084(12) 0.0053(11)
C7 0.0419(16) 0.0413(15) 0.0570(18) 0.0078(13) 0.0086(13) 0.0046(12)
C8 0.0423(15) 0.0414(15) 0.0546(17) 0.0111(13) 0.0097(13) 0.0077(12)
C9 0.0391(15) 0.0364(14) 0.0513(16) 0.0025(12) 0.0079(12) 0.0023(11)
C10 0.0433(16) 0.0434(16) 0.0521(17) 0.0027(13) 0.0086(13) 0.0069(12)
C11 0.0470(17) 0.0468(16) 0.0538(18) 0.0030(13) 0.0071(13) 0.0112(13)
C12 0.0418(16) 0.0433(16) 0.070(2) 0.0137(14) 0.0101(14) 0.0054(13)
C13 0.053(2) 0.065(2) 0.086(3) 0.034(2) 0.0203(18) 0.0124(17)
C14 0.066(3) 0.099(4) 0.138(4) 0.078(3) 0.035(3) 0.027(2)
C15 0.061(3) 0.066(3) 0.190(6) 0.072(3) 0.042(3) 0.025(2)
C16 0.057(2) 0.047(2) 0.145(5) 0.017(2) 0.026(3) 0.0149(17)
C17 0.054(2) 0.0502(19) 0.086(3) 0.0030(17) 0.0090(18) 0.0130(15)
C18 0.0410(15) 0.0358(14) 0.0566(17) 0.0065(12) 0.0076(13) 0.0062(11)
C19 0.0405(15) 0.0401(15) 0.0572(18) 0.0081(13) 0.0093(13) 0.0076(12)
C20 0.0347(14) 0.0365(14) 0.0664(19) 0.0093(13) 0.0100(13) 0.0023(11)
C21 0.0458(17) 0.0539(18) 0.064(2) 0.0133(15) 0.0188(15) 0.0092(14)
C22 0.0475(18) 0.0552(19) 0.078(2) 0.0094(17) 0.0216(17) 0.0085(15)
C23 0.0441(18) 0.0484(18) 0.106(3) 0.0093(19) 0.0231(19) 0.0124(15)
C24 0.0414(18) 0.055(2) 0.098(3) 0.0100(19) -0.0005(18) 0.0103(15)
C25 0.0487(18) 0.0507(18) 0.070(2) 0.0037(16) 0.0033(16) 0.0076(14)
C26 0.0412(15) 0.0386(14) 0.0461(15) 0.0038(11) 0.0096(12) 0.0068(11)
C27 0.0396(15) 0.0415(15) 0.0585(18) 0.0027(13) 0.0076(13) 0.0037(12)
C28 0.0353(15) 0.0564(19) 0.067(2) 0.0018(15) 0.0046(14) 0.0090(13)
C29 0.0477(18) 0.0522(18) 0.071(2) 0.0028(16) 0.0061(16) 0.0204(15)
C30 0.0512(19) 0.0398(16) 0.085(3) 0.0024(16) 0.0039(17) 0.0091(14)
C31 0.0399(16) 0.0394(15) 0.077(2) 0.0030(15) 0.0028(15) 0.0032(12)
C32 0.069(2) 0.076(2) 0.057(2) 0.0147(18) 0.0189(17) 0.038(2)
C33 0.058(2) 0.064(2) 0.065(2) 0.0202(17) 0.0156(16) 0.0251(17)

loop_
_atom_type_symbol
_atom_type_description
_atom_type_scat_dispersion_real
_atom_type_scat_dispersion_imag
_atom_type_scat_source
C C 0.0033 0.0016 'International Tables Vol C Tables 4.2.6.8 and 6.1.1.4'
H H 0.0000 0.0000 'International Tables Vol C Tables 4.2.6.8 and 6.1.1.4'
B B 0.0013 0.0007 'International Tables Vol C Tables 4.2.6.8 and 6.1.1.4'
N N 0.0061 0.0033 'International Tables Vol C Tables 4.2.6.8 and 6.1.1.4'
F F 0.0171 0.0103 'International Tables Vol C Tables 4.2.6.8 and 6.1.1.4'

loop_
_geom_angle_atom_site_label_1
_geom_angle_atom_site_label_2
_geom_angle_atom_site_label_3
_geom_angle
C1 N1 C4 107.4(2)
C1 N1 B1 126.4(3)
C4 N1 B1 126.2(3)
N1 C1 C2 109.4(3)
N1 C1 C10 122.1(3)
C2 C1 C10 128.4(3)
F2 B1 F1 108.3(3)
F2 B1 N1 110.4(3)
F1 B1 N1 110.6(3)
F2 B1 N2 110.8(3)
F1 B1 N2 109.6(3)
N1 B1 N2 107.1(2)
C9 N2 C6 108.3(2)
C9 N2 B1 126.5(2)
C6 N2 B1 125.0(2)
C3 C2 C1 108.2(3)
C3 C2 H2A 125.9
C1 C2 H2A 125.9
C2 C3 C4 107.1(3)
C2 C3 C32 124.2(3)
C4 C3 C32 128.7(3)
N1 C4 C5 119.6(3)
N1 C4 C3 107.9(3)
C5 C4 C3 132.4(3)
C6 C5 C4 121.3(3)
C6 C5 C26 119.2(3)
C4 C5 C26 119.5(3)
N2 C6 C5 120.6(3)
N2 C6 C7 107.6(2)
C5 C6 C7 131.8(3)
C8 C7 C6 107.0(3)
C8 C7 C33 124.1(3)
C6 C7 C33 128.9(3)
C7 C8 C9 108.2(3)
C7 C8 H8A 125.9
C9 C8 H8A 125.9
N2 C9 C8 108.8(3)
N2 C9 C18 122.8(3)
C8 C9 C18 128.3(3)
C11 C10 C1 123.1(3)
C11 C10 H10A 118.5
C1 C10 H10A 118.5
C10 C11 C12 126.0(3)
C10 C11 H11A 117.0
C12 C11 H11A 117.0
C13 C12 C17 118.9(3)
C13 C12 C11 119.1(3)
C17 C12 C11 121.9(3)
C14 C13 C12 120.2(4)
C14 C13 H13A 119.9
C12 C13 H13A 119.9
C13 C14 C15 119.4(5)
C13 C14 H14A 120.3
C15 C14 H14A 120.3
C16 C15 C14 121.2(4)
C16 C15 H15A 119.4
C14 C15 H15A 119.4
C15 C16 C17 119.8(5)
C15 C16 H16A 120.1
C17 C16 H16A 120.1
C16 C17 C12 120.4(4)
C16 C17 H17A 119.8
C12 C17 H17A 119.8
C19 C18 C9 123.2(3)
C19 C18 H18A 118.4
C9 C18 H18A 118.4
C18 C19 C20 125.9(3)
C18 C19 H19A 117.1
C20 C19 H19A 117.1
C21 C20 C25 118.2(3)
C21 C20 C19 119.5(3)
C25 C20 C19 122.3(3)
C22 C21 C20 121.5(3)
C22 C21 H21A 119.2
C20 C21 H21A 119.2
C23 C22 C21 119.7(4)
C23 C22 H22A 120.2
C21 C22 H22A 120.2
C22 C23 C24 120.6(3)
C22 C23 H23A 119.7
C24 C23 H23A 119.7
C23 C24 C25 119.7(4)
C23 C24 H24A 120.1
C25 C24 H24A 120.1
C24 C25 C20 120.2(4)
C24 C25 H25A 119.9
C20 C25 H25A 119.9
C31 C26 C27 118.5(3)
C31 C26 C5 120.4(3)
C27 C26 C5 121.1(3)
C28 C27 C26 120.5(3)
C28 C27 H27A 119.8
C26 C27 H27A 119.8
C27 C28 C29 120.7(3)
C27 C28 H28A 119.6
C29 C28 H28A 119.6
C28 C29 C30 119.3(3)
C28 C29 H29A 120.4
C30 C29 H29A 120.4
C31 C30 C29 120.2(3)
C31 C30 H30A 119.9
C29 C30 H30A 119.9
C30 C31 C26 120.7(3)
C30 C31 H31A 119.6
C26 C31 H31A 119.6
C3 C32 H32A 109.5
C3 C32 H32B 109.5
H32A C32 H32B 109.5
C3 C32 H32C 109.5
H32A C32 H32C 109.5
H32B C32 H32C 109.5
C7 C33 H33A 109.5
C7 C33 H33B 109.5
H33A C33 H33B 109.5
C7 C33 H33C 109.5
H33A C33 H33C 109.5
H33B C33 H33C 109.5

loop_
_geom_bond_atom_site_label_1
_geom_bond_atom_site_label_2
_geom_bond_distance
F1 B1 1.401(4)
N1 C1 1.361(4)
N1 C4 1.396(4)
N1 B1 1.536(4)
C1 C2 1.398(4)
C1 C10 1.447(4)
B1 F2 1.389(4)
B1 N2 1.540(4)
N2 C9 1.357(4)
N2 C6 1.397(3)
C2 C3 1.367(4)
C2 H2A 0.9400
C3 C4 1.420(4)
C3 C32 1.505(4)
C4 C5 1.399(4)
C5 C6 1.397(4)
C5 C26 1.498(4)
C6 C7 1.425(4)
C7 C8 1.374(4)
C7 C33 1.504(4)
C8 C9 1.410(4)
C8 H8A 0.9400
C9 C18 1.447(4)
C10 C11 1.336(5)
C10 H10A 0.9400
C11 C12 1.452(4)
C11 H11A 0.9400
C12 C13 1.398(5)
C12 C17 1.403(5)
C13 C14 1.380(5)
C13 H13A 0.9400
C14 C15 1.384(8)
C14 H14A 0.9400
C15 C16 1.372(8)
C15 H15A 0.9400
C16 C17 1.373(5)
C16 H16A 0.9400
C17 H17A 0.9400
C18 C19 1.334(4)
C18 H18A 0.9400
C19 C20 1.466(4)
C19 H19A 0.9400
C20 C21 1.383(5)
C20 C25 1.400(5)
C21 C22 1.376(4)
C21 H21A 0.9400
C22 C23 1.372(6)
C22 H22A 0.9400
C23 C24 1.375(6)
C23 H23A 0.9400
C24 C25 1.392(5)
C24 H24A 0.9400
C25 H25A 0.9400
C26 C31 1.388(4)
C26 C27 1.394(4)
C27 C28 1.378(4)
C27 H27A 0.9400
C28 C29 1.379(5)
C28 H28A 0.9400
C29 C30 1.384(5)
C29 H29A 0.9400
C30 C31 1.383(4)
C30 H30A 0.9400
C31 H31A 0.9400
C32 H32A 0.9700
C32 H32B 0.9700
C32 H32C 0.9700
C33 H33A 0.9700
C33 H33B 0.9700
C33 H33C 0.9700
